data_1514275
loop_
_publ_author_name
'Knopf, Ioana'
'Ono, Takashi'
'Temprado, Manuel'
'Tofan, Daniel'
'Cummins, Christopher C.'

_publ_section_title
;
 Uptake of one and two molecules of CO2 by the molybdate dianion: a
 soluble, molecular oxide model system for carbon dioxide fixation
;
_journal_issue 5
_journal_name_full 'Chemical Science'
_journal_page_first 1772
_journal_paper_doi 10.1039/c4sc00132j
_journal_volume 5
_journal_year 2014
_chemical_formula_sum 'C82 H72 Mo N6 O8 P4'
_chemical_formula_weight 1489.27
_chemical_name_systematic
; 
 ? 
;
_space_group_crystal_system monoclinic
_space_group_IT_number 4
_space_group_name_Hall 'P 2yb'
_space_group_name_H-M_alt 'P 1 21 1'
_symmetry_space_group_name_Hall 'P 2yb'
_symmetry_space_group_name_H-M 'P 1 21 1'
_atom_sites_solution_hydrogens geom
_atom_sites_solution_primary direct
_atom_sites_solution_secondary difmap
_audit_creation_method SHELXL-2012
_cell_angle_alpha 90
_cell_angle_beta 90.884(2)
_cell_angle_gamma 90
_cell_formula_units_Z 2
_cell_length_a 10.7577(11)
_cell_length_b 13.0244(13)
_cell_length_c 25.943(3)
_cell_measurement_reflns_used 9423
_cell_measurement_temperature 100(2)
_cell_measurement_theta_max 31.63
_cell_measurement_theta_min 2.36
_cell_volume 3634.5(7)
_computing_cell_refinement 'SAINT 7.46A (Bruker-AXS, 2011)'
_computing_data_collection 'APEX2 v2011.4.0 (Bruker-AXS, 2011)'
_computing_data_reduction 'SAINT 7.46A (Bruker-AXS, 2011)'
_computing_molecular_graphics 'Bruker SHELXTL'
_computing_publication_material 'Bruker SHELXTL'
_computing_structure_refinement 'SHELXL-2012 (Sheldrick, 2012)'
_computing_structure_solution 'SHELXS-97 (Sheldrick, 2008)'
_diffrn_ambient_temperature 100(2)
_diffrn_detector_area_resol_mean 8.3
_diffrn_measured_fraction_theta_full 0.998
_diffrn_measured_fraction_theta_max 0.999
_diffrn_measurement_device_type 'Bruker Smart APEX2 CCD'
_diffrn_measurement_method '\f and \w scans'
_diffrn_radiation_type MoK\a
_diffrn_radiation_wavelength 0.71073
_diffrn_reflns_av_R_equivalents 0.0406
_diffrn_reflns_av_unetI/netI 0.0263
_diffrn_reflns_Laue_measured_fraction_full 0.998
_diffrn_reflns_Laue_measured_fraction_max 0.999
_diffrn_reflns_limit_h_max 15
_diffrn_reflns_limit_h_min -15
_diffrn_reflns_limit_k_max 19
_diffrn_reflns_limit_k_min -19
_diffrn_reflns_limit_l_max 38
_diffrn_reflns_limit_l_min -38
_diffrn_reflns_number 203085
_diffrn_reflns_point_group_measured_fraction_full 0.999
_diffrn_reflns_point_group_measured_fraction_max 0.999
_diffrn_reflns_theta_full 25.242
_diffrn_reflns_theta_max 31.504
_diffrn_reflns_theta_min 1.570
_diffrn_source 'I\mS micro-focus sealed tube, multilayer optics'
_exptl_absorpt_coefficient_mu 0.330
_exptl_absorpt_correction_T_max 0.7463
_exptl_absorpt_correction_T_min 0.6832
_exptl_absorpt_correction_type multi-scan
_exptl_absorpt_process_details 'SADABS (Sheldrick, 2009)'
_exptl_crystal_colour colourless
_exptl_crystal_density_diffrn 1.361
_exptl_crystal_density_method 'not measured'
_exptl_crystal_description block
_exptl_crystal_F_000 1544
_exptl_crystal_size_max 0.450
_exptl_crystal_size_mid 0.350
_exptl_crystal_size_min 0.200
_refine_diff_density_max 1.737
_refine_diff_density_min -0.501
_refine_diff_density_rms 0.071
_refine_ls_abs_structure_details
; 
 Flack x determined using 10697 quotients [(I+)-(I-)]/[(I+)+(I-)] 
 (Parsons and Flack (2004), Acta Cryst. A60, s61). 
;
_refine_ls_abs_structure_Flack 0.015(4)
_refine_ls_extinction_method none
_refine_ls_goodness_of_fit_ref 1.087
_refine_ls_hydrogen_treatment constr
_refine_ls_matrix_type full
_refine_ls_number_parameters 913
_refine_ls_number_reflns 24166
_refine_ls_number_restraints 1
_refine_ls_restrained_S_all 1.087
_refine_ls_R_factor_all 0.0373
_refine_ls_R_factor_gt 0.0355
_refine_ls_shift/su_max 0.001
_refine_ls_shift/su_mean 0.000
_refine_ls_structure_factor_coef Fsqd
_refine_ls_weighting_details
; 
 w=1/[\s^2^(Fo^2^)+(0.0423P)^2^+2.3576P] 
 where P=(Fo^2^+2Fc^2^)/3 
;
_refine_ls_weighting_scheme calc
_refine_ls_wR_factor_gt 0.0910
_refine_ls_wR_factor_ref 0.0918
_reflns_Friedel_coverage 0.924
_reflns_Friedel_fraction_full 0.999
_reflns_Friedel_fraction_max 0.999
_reflns_number_gt 23252
_reflns_number_total 24166
_reflns_threshold_expression 'I > 2\s(I)'
_cod_data_source_file c4sc00132j2.cif
_cod_data_source_block x13097
_cod_original_cell_volume 3634.5(6)
_cod_database_code 1514275
_shelx_space_group_comment
; 
The symmetry employed for this shelxl refinement is uniquely defined 
by the following loop, which should always be used as a source of 
symmetry information in preference to the above space-group names. 
They are only intended as comments. 
;
_shelx_estimated_absorpt_t_min 0.866
_shelx_estimated_absorpt_t_max 0.937
_shelxl_version_number 2012-9

loop_
_space_group_symop_operation_xyz
'x, y, z'
'-x, y+1/2, -z'

loop_
_atom_site_label
_atom_site_type_symbol
_atom_site_fract_x
_atom_site_fract_y
_atom_site_fract_z
_atom_site_U_iso_or_equiv
_atom_site_adp_type
_atom_site_occupancy
_atom_site_site_symmetry_order
_atom_site_calc_flag
_atom_site_refinement_flags_posn
_atom_site_refinement_flags_adp
Mo1 Mo 0.37534(2) 0.49925(2) 0.24433(2) 0.01769(5) Uani 1 1 d . .
O1 O 0.3457(2) 0.4985(3) 0.17996(8) 0.0370(6) Uani 1 1 d . .
O2 O 0.4192(3) 0.3766(2) 0.25866(14) 0.0465(8) Uani 1 1 d . .
C1 C 0.5269(3) 0.6513(2) 0.24889(10) 0.0197(5) Uani 1 1 d . .
O3 O 0.4079(2) 0.66580(17) 0.24264(8) 0.0215(4) Uani 1 1 d . .
O4 O 0.55196(19) 0.55000(18) 0.25398(8) 0.0229(4) Uani 1 1 d . .
O5 O 0.6088(2) 0.7170(2) 0.24944(9) 0.0312(5) Uani 1 1 d . .
C2 C 0.2094(3) 0.5358(2) 0.31130(10) 0.0190(5) Uani 1 1 d . .
O6 O 0.32750(19) 0.53786(19) 0.32314(7) 0.0232(4) Uani 1 1 d . .
O7 O 0.19352(17) 0.51136(19) 0.26076(7) 0.0216(4) Uani 1 1 d . .
O8 O 0.1218(2) 0.55311(19) 0.33949(8) 0.0260(4) Uani 1 1 d . .
N1 N 0.12587(18) 0.00754(19) 0.03508(8) 0.0156(4) Uani 1 1 d . .
P1 P 0.00929(6) 0.05360(5) 0.06315(2) 0.01293(11) Uani 1 1 d . .
C101 C -0.0568(2) -0.0411(2) 0.10466(10) 0.0165(4) Uani 1 1 d . .
C102 C -0.0477(3) -0.1449(2) 0.09150(11) 0.0212(5) Uani 1 1 d . .
H102 H -0.0033 -0.1650 0.0618 0.025 Uiso 1 1 calc R U
C103 C -0.1039(3) -0.2183(2) 0.12208(13) 0.0248(6) Uani 1 1 d . .
H103 H -0.0980 -0.2888 0.1131 0.030 Uiso 1 1 calc R U
C104 C -0.1689(3) -0.1895(3) 0.16571(12) 0.0245(6) Uani 1 1 d . .
H104 H -0.2065 -0.2403 0.1866 0.029 Uiso 1 1 calc R U
C105 C -0.1786(3) -0.0868(3) 0.17856(12) 0.0261(6) Uani 1 1 d . .
H105 H -0.2237 -0.0674 0.2082 0.031 Uiso 1 1 calc R U
C106 C -0.1228(3) -0.0113(3) 0.14843(10) 0.0229(5) Uani 1 1 d . .
H106 H -0.1294 0.0592 0.1575 0.027 Uiso 1 1 calc R U
C111 C 0.0403(2) 0.1662(2) 0.10091(9) 0.0147(4) Uani 1 1 d . .
C112 C -0.0120(3) 0.2606(2) 0.08754(11) 0.0196(5) Uani 1 1 d . .
H112 H -0.0698 0.2648 0.0596 0.023 Uiso 1 1 calc R U
C113 C 0.0202(3) 0.3486(2) 0.11509(12) 0.0233(5) Uani 1 1 d . .
H113 H -0.0174 0.4125 0.1065 0.028 Uiso 1 1 calc R U
C114 C 0.1072(3) 0.3431(2) 0.15510(11) 0.0219(5) Uani 1 1 d . .
H114 H 0.1301 0.4033 0.1736 0.026 Uiso 1 1 calc R U
C115 C 0.1606(3) 0.2494(2) 0.16799(10) 0.0206(5) Uani 1 1 d . .
H115 H 0.2210 0.2460 0.1950 0.025 Uiso 1 1 calc R U
C116 C 0.1267(3) 0.1606(2) 0.14177(10) 0.0184(5) Uani 1 1 d . .
H116 H 0.1619 0.0964 0.1515 0.022 Uiso 1 1 calc R U
C121 C -0.1089(2) 0.0854(2) 0.01586(10) 0.0152(4) Uani 1 1 d . .
C122 C -0.0789(3) 0.0845(2) -0.03648(10) 0.0191(5) Uani 1 1 d . .
H122 H 0.0033 0.0690 -0.0467 0.023 Uiso 1 1 calc R U
C123 C -0.1707(3) 0.1066(3) -0.07347(11) 0.0252(6) Uani 1 1 d . .
H123 H -0.1513 0.1043 -0.1091 0.030 Uiso 1 1 calc R U
C124 C -0.2898(3) 0.1320(3) -0.05855(13) 0.0255(6) Uani 1 1 d . .
H124 H -0.3515 0.1481 -0.0839 0.031 Uiso 1 1 calc R U
C125 C -0.3193(3) 0.1340(2) -0.00637(12) 0.0238(6) Uani 1 1 d . .
H125 H -0.4009 0.1521 0.0037 0.029 Uiso 1 1 calc R U
C126 C -0.2294(2) 0.1094(2) 0.03113(11) 0.0190(5) Uani 1 1 d . .
H126 H -0.2500 0.1090 0.0666 0.023 Uiso 1 1 calc R U
P2 P 0.26962(6) 0.02723(5) 0.02783(2) 0.01231(11) Uani 1 1 d . .
C201 C 0.3062(2) 0.0039(2) -0.03831(8) 0.0145(4) Uani 1 1 d . .
C202 C 0.3618(3) 0.0766(2) -0.07024(10) 0.0197(5) Uani 1 1 d . .
H202 H 0.3851 0.1420 -0.0570 0.024 Uiso 1 1 calc R U
C203 C 0.3827(3) 0.0523(2) -0.12188(11) 0.0227(5) Uani 1 1 d . .
H203 H 0.4213 0.1010 -0.1437 0.027 Uiso 1 1 calc R U
C204 C 0.3475(3) -0.0425(2) -0.14126(11) 0.0215(5) Uani 1 1 d . .
H204 H 0.3594 -0.0577 -0.1767 0.026 Uiso 1 1 calc R U
C205 C 0.2946(3) -0.1156(3) -0.10929(11) 0.0227(5) Uani 1 1 d . .
H205 H 0.2721 -0.1811 -0.1226 0.027 Uiso 1 1 calc R U
C206 C 0.2750(3) -0.0924(2) -0.05788(11) 0.0200(5) Uani 1 1 d . .
H206 H 0.2400 -0.1426 -0.0358 0.024 Uiso 1 1 calc R U
C211 C 0.3187(2) 0.1548(2) 0.04456(10) 0.0142(4) Uani 1 1 d . .
C212 C 0.2607(2) 0.2380(2) 0.02024(10) 0.0170(5) Uani 1 1 d . .
H212 H 0.2021 0.2264 -0.0069 0.020 Uiso 1 1 calc R U
C213 C 0.2887(3) 0.3376(2) 0.03577(11) 0.0205(5) Uani 1 1 d . .
H213 H 0.2502 0.3943 0.0188 0.025 Uiso 1 1 calc R U
C214 C 0.3730(3) 0.3543(2) 0.07613(11) 0.0217(5) Uani 1 1 d . .
H214 H 0.3908 0.4223 0.0872 0.026 Uiso 1 1 calc R U
C215 C 0.4311(3) 0.2719(2) 0.10025(11) 0.0229(5) Uani 1 1 d . .
H215 H 0.4888 0.2839 0.1277 0.027 Uiso 1 1 calc R U
C216 C 0.4054(2) 0.1719(2) 0.08460(10) 0.0188(5) Uani 1 1 d . .
H216 H 0.4462 0.1156 0.1009 0.023 Uiso 1 1 calc R U
C221 C 0.3607(2) -0.0598(2) 0.06608(9) 0.0143(4) Uani 1 1 d . .
C222 C 0.3098(3) -0.1055(2) 0.10980(10) 0.0172(5) Uani 1 1 d . .
H222 H 0.2243 -0.0962 0.1171 0.021 Uiso 1 1 calc R U
C223 C 0.3847(3) -0.1646(2) 0.14251(11) 0.0199(5) Uani 1 1 d . .
H223 H 0.3501 -0.1964 0.1720 0.024 Uiso 1 1 calc R U
C224 C 0.5102(3) -0.1769(2) 0.13189(11) 0.0204(5) Uani 1 1 d . .
H224 H 0.5619 -0.2149 0.1550 0.025 Uiso 1 1 calc R U
C225 C 0.5606(3) -0.1340(2) 0.08779(11) 0.0214(5) Uani 1 1 d . .
H225 H 0.6459 -0.1443 0.0803 0.026 Uiso 1 1 calc R U
C226 C 0.4861(2) -0.0761(2) 0.05473(10) 0.0185(5) Uani 1 1 d . .
H226 H 0.5201 -0.0475 0.0244 0.022 Uiso 1 1 calc R U
N2 N 0.10100(18) -0.0081(2) 0.45684(8) 0.0150(4) Uani 1 1 d . .
P3 P 0.24332(6) 0.02009(5) 0.46375(2) 0.01215(11) Uani 1 1 d . .
C301 C 0.2857(2) 0.0016(2) 0.53032(8) 0.0143(4) Uani 1 1 d . .
C302 C 0.2210(3) -0.0703(3) 0.55903(11) 0.0254(6) Uani 1 1 d . .
H302 H 0.1517 -0.1053 0.5442 0.030 Uiso 1 1 calc R U
C303 C 0.2583(3) -0.0909(3) 0.60970(12) 0.0346(8) Uani 1 1 d . .
H303 H 0.2146 -0.1404 0.6293 0.041 Uiso 1 1 calc R U
C304 C 0.3583(3) -0.0396(3) 0.63149(11) 0.0266(6) Uani 1 1 d . .
H304 H 0.3831 -0.0538 0.6661 0.032 Uiso 1 1 calc R U
C305 C 0.4232(2) 0.0328(2) 0.60317(10) 0.0198(5) Uani 1 1 d . .
H305 H 0.4926 0.0675 0.6181 0.024 Uiso 1 1 calc R U
C306 C 0.3853(3) 0.0542(2) 0.55257(10) 0.0189(5) Uani 1 1 d . .
H306 H 0.4278 0.1049 0.5333 0.023 Uiso 1 1 calc R U
C311 C 0.3397(2) -0.0645(2) 0.42655(9) 0.0142(4) Uani 1 1 d . .
C312 C 0.2885(3) -0.1186(2) 0.38505(10) 0.0183(5) Uani 1 1 d . .
H312 H 0.2030 -0.1105 0.3763 0.022 Uiso 1 1 calc R U
C313 C 0.3625(3) -0.1847(2) 0.35630(11) 0.0209(5) Uani 1 1 d . .
H313 H 0.3274 -0.2218 0.3281 0.025 Uiso 1 1 calc R U
C314 C 0.4872(3) -0.1958(2) 0.36907(10) 0.0197(5) Uani 1 1 d . .
H314 H 0.5377 -0.2403 0.3493 0.024 Uiso 1 1 calc R U
C315 C 0.5393(3) -0.1425(2) 0.41054(11) 0.0198(5) Uani 1 1 d . .
H315 H 0.6249 -0.1507 0.4191 0.024 Uiso 1 1 calc R U
C316 C 0.4655(2) -0.0770(2) 0.43947(10) 0.0179(5) Uani 1 1 d . .
H316 H 0.5006 -0.0409 0.4680 0.022 Uiso 1 1 calc R U
C321 C 0.2822(2) 0.1499(2) 0.44729(10) 0.0149(4) Uani 1 1 d . .
C322 C 0.2445(3) 0.2297(2) 0.47983(10) 0.0201(5) Uani 1 1 d . .
H322 H 0.2049 0.2143 0.5114 0.024 Uiso 1 1 calc R U
C323 C 0.2650(3) 0.3312(2) 0.46594(12) 0.0244(6) Uani 1 1 d . .
H323 H 0.2408 0.3851 0.4883 0.029 Uiso 1 1 calc R U
C324 C 0.3204(3) 0.3542(2) 0.41960(13) 0.0255(6) Uani 1 1 d . .
H324 H 0.3322 0.4237 0.4099 0.031 Uiso 1 1 calc R U
C325 C 0.3590(3) 0.2753(2) 0.38710(12) 0.0247(6) Uani 1 1 d . .
H325 H 0.3983 0.2913 0.3556 0.030 Uiso 1 1 calc R U
C326 C 0.3400(3) 0.1733(2) 0.40091(11) 0.0194(5) Uani 1 1 d . .
H326 H 0.3663 0.1196 0.3788 0.023 Uiso 1 1 calc R U
P4 P -0.01482(6) 0.02593(5) 0.42222(2) 0.01222(11) Uani 1 1 d . .
C401 C 0.0169(2) 0.1206(2) 0.37404(9) 0.0149(4) Uani 1 1 d . .
C402 C 0.0595(3) 0.0909(2) 0.32580(10) 0.0216(5) Uani 1 1 d . .
H402 H 0.0649 0.0200 0.3174 0.026 Uiso 1 1 calc R U
C403 C 0.0941(3) 0.1646(3) 0.28999(11) 0.0282(6) Uani 1 1 d . .
H403 H 0.1224 0.1441 0.2570 0.034 Uiso 1 1 calc R U
C404 C 0.0875(3) 0.2682(3) 0.30235(12) 0.0265(6) Uani 1 1 d . .
H404 H 0.1106 0.3185 0.2777 0.032 Uiso 1 1 calc R U
C405 C 0.0470(3) 0.2987(2) 0.35079(11) 0.0205(5) Uani 1 1 d . .
H405 H 0.0440 0.3695 0.3595 0.025 Uiso 1 1 calc R U
C406 C 0.0110(2) 0.2252(2) 0.38628(10) 0.0169(5) Uani 1 1 d . .
H406 H -0.0177 0.2459 0.4191 0.020 Uiso 1 1 calc R U
C411 C -0.0768(2) -0.0853(2) 0.38995(9) 0.0145(4) Uani 1 1 d . .
C412 C -0.1619(2) -0.0757(2) 0.34860(10) 0.0178(5) Uani 1 1 d . .
H412 H -0.1856 -0.0094 0.3367 0.021 Uiso 1 1 calc R U
C413 C -0.2112(3) -0.1622(2) 0.32518(11) 0.0205(5) Uani 1 1 d . .
H413 H -0.2682 -0.1553 0.2971 0.025 Uiso 1 1 calc R U
C414 C -0.1778(3) -0.2588(2) 0.34259(11) 0.0219(5) Uani 1 1 d . .
H414 H -0.2131 -0.3180 0.3267 0.026 Uiso 1 1 calc R U
C415 C -0.0928(3) -0.2701(2) 0.38321(12) 0.0235(5) Uani 1 1 d . .
H415 H -0.0692 -0.3367 0.3946 0.028 Uiso 1 1 calc R U
C416 C -0.0426(3) -0.1834(2) 0.40705(11) 0.0190(5) Uani 1 1 d . .
H416 H 0.0149 -0.1908 0.4350 0.023 Uiso 1 1 calc R U
C421 C -0.1330(2) 0.0796(2) 0.46199(9) 0.0148(4) Uani 1 1 d . .
C422 C -0.1148(2) 0.0851(2) 0.51534(10) 0.0170(5) Uani 1 1 d . .
H422 H -0.0408 0.0586 0.5307 0.020 Uiso 1 1 calc R U
C423 C -0.2059(3) 0.1298(2) 0.54618(11) 0.0216(5) Uani 1 1 d . .
H423 H -0.1945 0.1327 0.5825 0.026 Uiso 1 1 calc R U
C424 C -0.3128(3) 0.1698(2) 0.52335(11) 0.0223(5) Uani 1 1 d . .
H424 H -0.3736 0.2018 0.5441 0.027 Uiso 1 1 calc R U
C425 C -0.3317(3) 0.1633(3) 0.47048(12) 0.0231(6) Uani 1 1 d . .
H425 H -0.4057 0.1904 0.4553 0.028 Uiso 1 1 calc R U
C426 C -0.2438(3) 0.1177(2) 0.43954(10) 0.0197(5) Uani 1 1 d . .
H426 H -0.2580 0.1122 0.4034 0.024 Uiso 1 1 calc R U
N1S N 0.6488(4) 0.1524(3) 0.18277(16) 0.0534(11) Uani 1 1 d . .
C1S C 0.6695(4) 0.2014(3) 0.21911(19) 0.0434(9) Uani 1 1 d . .
C2S C 0.6946(6) 0.2637(4) 0.2640(3) 0.0657(15) Uani 1 1 d . .
H2S1 H 0.7846 0.2728 0.2683 0.098 Uiso 1 1 calc R U
H2S2 H 0.6616 0.2296 0.2946 0.098 Uiso 1 1 calc R U
H2S3 H 0.6548 0.3308 0.2597 0.098 Uiso 1 1 calc R U
N2S N -0.0541(3) 0.5618(2) 0.16937(13) 0.0353(6) Uani 1 1 d . .
C3S C -0.0818(3) 0.5388(3) 0.20993(14) 0.0287(6) Uani 1 1 d . .
C4S C -0.1182(3) 0.5094(3) 0.26127(14) 0.0351(7) Uani 1 1 d . .
H4S1 H -0.2066 0.5243 0.2657 0.053 Uiso 1 1 calc R U
H4S2 H -0.0690 0.5483 0.2867 0.053 Uiso 1 1 calc R U
H4S3 H -0.1035 0.4358 0.2662 0.053 Uiso 1 1 calc R U
N3S N 0.1515(3) 0.9426(2) 0.22651(12) 0.0332(6) Uani 1 1 d . .
C5S C 0.1307(3) 0.8588(2) 0.23601(12) 0.0226(5) Uani 1 1 d . .
C6S C 0.1072(4) 0.7522(3) 0.24736(18) 0.0409(9) Uani 1 1 d . .
H6S1 H 0.1857 0.7140 0.2471 0.061 Uiso 1 1 calc R U
H6S2 H 0.0501 0.7238 0.2213 0.061 Uiso 1 1 calc R U
H6S3 H 0.0699 0.7465 0.2815 0.061 Uiso 1 1 calc R U
N4S N 0.5771(3) 0.0685(3) 0.32391(12) 0.0381(7) Uani 1 1 d . .
C7S C 0.5324(3) 0.0226(3) 0.29139(12) 0.0278(6) Uani 1 1 d . .
C8S C 0.4776(4) -0.0374(3) 0.24930(14) 0.0360(8) Uani 1 1 d . .
H8S1 H 0.5078 -0.0115 0.2163 0.054 Uiso 1 1 calc R U
H8S2 H 0.3869 -0.0314 0.2501 0.054 Uiso 1 1 calc R U
H8S3 H 0.5014 -0.1096 0.2533 0.054 Uiso 1 1 calc R U

loop_
_atom_site_aniso_label
_atom_site_aniso_U_11
_atom_site_aniso_U_22
_atom_site_aniso_U_33
_atom_site_aniso_U_23
_atom_site_aniso_U_13
_atom_site_aniso_U_12
Mo1 0.01633(9) 0.01617(10) 0.02066(9) -0.00187(8) 0.00282(7) -0.00272(8)
O1 0.0311(11) 0.0600(16) 0.0201(9) -0.0148(12) 0.0053(8) -0.0190(13)
O2 0.0466(17) 0.0181(12) 0.076(2) 0.0066(12) 0.0253(15) 0.0068(11)
C1 0.0194(12) 0.0275(14) 0.0122(10) -0.0029(9) 0.0004(8) -0.0065(10)
O3 0.0187(9) 0.0177(9) 0.0281(10) 0.0031(7) 0.0005(7) -0.0026(8)
O4 0.0153(9) 0.0310(11) 0.0224(9) 0.0030(8) 0.0000(7) 0.0012(8)
O5 0.0277(12) 0.0402(14) 0.0259(10) -0.0060(9) 0.0026(9) -0.0192(10)
C2 0.0175(11) 0.0196(12) 0.0198(11) 0.0024(9) -0.0007(9) -0.0024(9)
O6 0.0153(9) 0.0370(12) 0.0174(8) 0.0024(8) -0.0018(6) -0.0049(8)
O7 0.0151(8) 0.0298(12) 0.0199(8) -0.0025(8) -0.0014(6) -0.0048(8)
O8 0.0203(10) 0.0329(12) 0.0250(10) -0.0019(9) 0.0043(8) 0.0002(9)
N1 0.0110(8) 0.0151(10) 0.0208(9) -0.0024(8) 0.0028(7) 0.0002(8)
P1 0.0102(3) 0.0131(3) 0.0156(3) -0.0007(2) 0.0013(2) 0.0009(2)
C101 0.0119(10) 0.0189(12) 0.0187(11) 0.0027(9) -0.0002(8) 0.0004(9)
C102 0.0200(13) 0.0207(13) 0.0230(12) 0.0031(10) 0.0010(10) -0.0025(10)
C103 0.0210(13) 0.0217(14) 0.0316(15) 0.0075(11) -0.0001(11) -0.0030(11)
C104 0.0127(12) 0.0299(15) 0.0307(14) 0.0138(12) -0.0012(10) -0.0029(10)
C105 0.0173(13) 0.0360(17) 0.0252(13) 0.0080(12) 0.0057(10) 0.0008(12)
C106 0.0198(11) 0.0257(14) 0.0234(11) 0.0021(11) 0.0071(9) 0.0033(11)
C111 0.0113(10) 0.0170(11) 0.0159(10) -0.0014(8) 0.0023(8) -0.0007(8)
C112 0.0162(12) 0.0160(12) 0.0264(13) -0.0023(10) -0.0026(9) 0.0017(9)
C113 0.0190(13) 0.0169(12) 0.0341(15) -0.0032(11) -0.0015(11) 0.0010(10)
C114 0.0181(12) 0.0213(13) 0.0264(13) -0.0071(10) 0.0040(10) -0.0050(10)
C115 0.0183(12) 0.0275(14) 0.0161(11) -0.0017(10) 0.0005(9) -0.0033(10)
C116 0.0165(11) 0.0221(13) 0.0166(11) 0.0006(9) 0.0007(9) 0.0016(9)
C121 0.0125(11) 0.0134(10) 0.0197(11) 0.0002(8) -0.0010(8) -0.0006(8)
C122 0.0157(11) 0.0215(12) 0.0201(11) 0.0010(9) -0.0002(9) -0.0009(9)
C123 0.0231(14) 0.0313(16) 0.0211(12) 0.0056(11) -0.0026(10) -0.0021(12)
C124 0.0198(13) 0.0257(15) 0.0307(14) 0.0083(12) -0.0081(11) -0.0023(11)
C125 0.0128(11) 0.0238(14) 0.0346(15) 0.0022(11) -0.0035(10) 0.0003(10)
C126 0.0129(11) 0.0192(12) 0.0250(12) 0.0000(9) 0.0008(9) 0.0015(9)
P2 0.0091(2) 0.0131(3) 0.0148(2) -0.0002(2) 0.00090(19) 0.0005(2)
C201 0.0113(9) 0.0172(11) 0.0151(9) -0.0012(9) 0.0005(7) 0.0002(9)
C202 0.0223(13) 0.0178(12) 0.0192(11) 0.0001(9) 0.0038(9) 0.0007(10)
C203 0.0266(14) 0.0237(13) 0.0180(11) 0.0038(10) 0.0061(10) 0.0026(11)
C204 0.0172(12) 0.0307(15) 0.0166(11) -0.0019(10) 0.0023(9) 0.0040(11)
C205 0.0174(12) 0.0282(15) 0.0225(12) -0.0088(10) 0.0031(10) -0.0042(10)
C206 0.0178(12) 0.0209(13) 0.0215(12) -0.0038(10) 0.0051(9) -0.0053(10)
C211 0.0105(10) 0.0141(11) 0.0179(10) -0.0009(8) 0.0023(8) -0.0009(8)
C212 0.0145(11) 0.0168(12) 0.0199(11) -0.0002(9) 0.0013(8) 0.0008(9)
C213 0.0200(13) 0.0152(12) 0.0265(13) 0.0003(10) 0.0044(10) 0.0003(10)
C214 0.0204(13) 0.0170(12) 0.0279(13) -0.0043(10) 0.0056(10) -0.0053(10)
C215 0.0204(13) 0.0254(14) 0.0228(12) -0.0043(10) -0.0012(10) -0.0074(11)
C216 0.0135(11) 0.0219(13) 0.0210(11) 0.0002(10) -0.0008(9) -0.0024(10)
C221 0.0124(10) 0.0136(10) 0.0169(10) 0.0000(8) 0.0006(8) 0.0021(8)
C222 0.0147(11) 0.0177(12) 0.0193(11) 0.0014(9) 0.0015(9) -0.0004(9)
C223 0.0206(12) 0.0201(13) 0.0190(11) 0.0028(9) -0.0004(9) 0.0008(10)
C224 0.0200(13) 0.0205(12) 0.0206(12) -0.0003(9) -0.0046(9) 0.0060(10)
C225 0.0151(12) 0.0266(14) 0.0226(12) 0.0007(10) -0.0009(9) 0.0080(10)
C226 0.0130(11) 0.0211(13) 0.0214(11) 0.0029(9) 0.0035(9) 0.0039(9)
N2 0.0087(8) 0.0182(10) 0.0179(8) 0.0021(8) -0.0021(6) -0.0004(8)
P3 0.0100(2) 0.0124(3) 0.0140(2) -0.00024(19) -0.00013(18) -0.0002(2)
C301 0.0117(9) 0.0165(10) 0.0148(9) -0.0007(9) -0.0002(7) -0.0005(10)
C302 0.0200(13) 0.0363(16) 0.0197(12) 0.0060(11) -0.0045(10) -0.0120(12)
C303 0.0295(16) 0.052(2) 0.0218(13) 0.0128(14) -0.0067(11) -0.0202(15)
C304 0.0228(14) 0.0382(17) 0.0187(12) 0.0022(11) -0.0054(10) -0.0032(12)
C305 0.0156(11) 0.0205(12) 0.0231(11) -0.0040(10) -0.0058(9) 0.0004(9)
C306 0.0165(11) 0.0189(12) 0.0212(11) -0.0007(9) -0.0030(9) -0.0037(10)
C311 0.0106(10) 0.0151(10) 0.0170(10) -0.0003(8) 0.0016(8) 0.0014(8)
C312 0.0154(11) 0.0204(12) 0.0192(11) -0.0031(9) -0.0011(9) 0.0019(9)
C313 0.0208(13) 0.0234(13) 0.0184(11) -0.0048(10) 0.0014(9) 0.0017(10)
C314 0.0198(12) 0.0196(12) 0.0198(11) -0.0004(9) 0.0059(9) 0.0039(10)
C315 0.0126(11) 0.0254(14) 0.0214(12) -0.0006(10) 0.0032(9) 0.0043(10)
C316 0.0134(11) 0.0214(13) 0.0190(11) -0.0031(9) 0.0003(8) 0.0014(9)
C321 0.0136(11) 0.0140(11) 0.0170(10) 0.0004(8) -0.0004(8) -0.0002(8)
C322 0.0221(13) 0.0195(12) 0.0188(11) -0.0010(9) -0.0007(9) 0.0015(10)
C323 0.0273(15) 0.0183(13) 0.0275(14) -0.0023(10) -0.0055(11) 0.0008(11)
C324 0.0245(14) 0.0166(13) 0.0353(15) 0.0062(11) -0.0060(11) -0.0044(11)
C325 0.0198(13) 0.0242(14) 0.0302(14) 0.0080(11) 0.0022(11) -0.0048(11)
C326 0.0155(11) 0.0218(13) 0.0209(11) 0.0025(10) 0.0034(9) -0.0018(10)
P4 0.0089(2) 0.0147(3) 0.0130(2) 0.00005(19) 0.00003(18) 0.0003(2)
C401 0.0115(10) 0.0171(11) 0.0161(10) 0.0009(8) 0.0003(8) -0.0011(9)
C402 0.0272(14) 0.0188(12) 0.0188(11) -0.0012(9) 0.0038(10) -0.0034(10)
C403 0.0401(18) 0.0266(15) 0.0180(12) 0.0014(11) 0.0082(11) -0.0026(13)
C404 0.0322(16) 0.0236(14) 0.0237(13) 0.0061(11) 0.0034(11) -0.0035(12)
C405 0.0188(12) 0.0173(12) 0.0253(13) 0.0023(10) 0.0008(10) -0.0008(10)
C406 0.0143(11) 0.0174(12) 0.0190(11) 0.0005(9) 0.0002(8) 0.0013(9)
C411 0.0088(10) 0.0186(12) 0.0159(10) -0.0015(8) 0.0012(8) -0.0013(8)
C412 0.0131(11) 0.0204(12) 0.0198(11) 0.0002(9) -0.0022(8) 0.0007(9)
C413 0.0154(12) 0.0266(14) 0.0196(11) -0.0041(10) -0.0012(9) -0.0034(10)
C414 0.0183(12) 0.0212(13) 0.0261(13) -0.0077(10) 0.0023(10) -0.0046(10)
C415 0.0237(14) 0.0180(13) 0.0288(14) -0.0019(10) 0.0010(11) 0.0002(11)
C416 0.0162(12) 0.0202(12) 0.0206(11) -0.0009(9) -0.0002(9) -0.0016(9)
C421 0.0121(10) 0.0163(11) 0.0160(10) -0.0011(8) 0.0017(8) 0.0001(8)
C422 0.0148(11) 0.0194(12) 0.0169(10) -0.0022(9) -0.0006(8) 0.0011(9)
C423 0.0213(13) 0.0260(14) 0.0177(11) -0.0056(10) 0.0043(9) -0.0035(11)
C424 0.0154(12) 0.0256(14) 0.0259(13) -0.0073(11) 0.0062(10) -0.0035(10)
C425 0.0114(11) 0.0297(15) 0.0283(13) -0.0048(11) 0.0010(9) 0.0036(10)
C426 0.0144(11) 0.0278(14) 0.0169(11) -0.0023(10) -0.0008(9) 0.0034(10)
N1S 0.060(3) 0.048(2) 0.052(2) 0.0169(18) 0.0149(19) 0.0201(19)
C1S 0.037(2) 0.035(2) 0.058(3) 0.0157(18) 0.0059(18) 0.0029(16)
C2S 0.060(3) 0.043(3) 0.093(4) 0.002(3) -0.010(3) -0.017(2)
N2S 0.0402(17) 0.0210(13) 0.0445(17) -0.0023(12) -0.0044(13) 0.0039(12)
C3S 0.0217(13) 0.0215(14) 0.0427(17) -0.0074(12) -0.0066(12) 0.0025(11)
C4S 0.0219(13) 0.038(2) 0.0456(17) -0.0024(17) 0.0001(12) -0.0011(15)
N3S 0.0333(15) 0.0280(15) 0.0385(15) -0.0010(12) 0.0035(12) -0.0010(12)
C5S 0.0169(12) 0.0250(14) 0.0259(13) -0.0027(11) -0.0002(10) 0.0047(10)
C6S 0.040(2) 0.0251(17) 0.057(2) 0.0085(16) -0.0182(18) -0.0047(15)
N4S 0.0410(18) 0.0427(18) 0.0303(14) -0.0025(13) -0.0050(12) 0.0061(14)
C7S 0.0236(13) 0.0325(17) 0.0273(13) 0.0034(11) 0.0010(10) 0.0010(12)
C8S 0.0336(18) 0.0407(19) 0.0334(16) 0.0020(14) -0.0073(13) -0.0095(15)

loop_
_atom_type_symbol
_atom_type_description
_atom_type_scat_dispersion_real
_atom_type_scat_dispersion_imag
_atom_type_scat_source
C C 0.0033 0.0016 'International Tables Vol C Tables 4.2.6.8 and 6.1.1.4'
H H 0.0000 0.0000 'International Tables Vol C Tables 4.2.6.8 and 6.1.1.4'
N N 0.0061 0.0033 'International Tables Vol C Tables 4.2.6.8 and 6.1.1.4'
O O 0.0106 0.0060 'International Tables Vol C Tables 4.2.6.8 and 6.1.1.4'
P P 0.1023 0.0942 'International Tables Vol C Tables 4.2.6.8 and 6.1.1.4'
Mo Mo -1.6832 0.6857 'International Tables Vol C Tables 4.2.6.8 and 6.1.1.4'

loop_
_geom_angle_atom_site_label_1
_geom_angle_atom_site_label_2
_geom_angle_atom_site_label_3
_geom_angle
O1 Mo1 O2 104.86(18)
O1 Mo1 O7 92.32(10)
O2 Mo1 O7 107.09(12)
O1 Mo1 O4 106.60(10)
O2 Mo1 O4 91.29(13)
O7 Mo1 O4 149.44(9)
O1 Mo1 O6 152.10(11)
O2 Mo1 O6 94.61(13)
O7 Mo1 O6 62.51(7)
O4 Mo1 O6 92.49(8)
O1 Mo1 O3 90.79(13)
O2 Mo1 O3 152.29(14)
O7 Mo1 O3 94.73(9)
O4 Mo1 O3 62.01(9)
O6 Mo1 O3 80.25(8)
O1 Mo1 C2 123.24(11)
O2 Mo1 C2 102.74(12)
O7 Mo1 C2 31.86(8)
O4 Mo1 C2 121.30(9)
O6 Mo1 C2 30.65(8)
O3 Mo1 C2 86.72(9)
O1 Mo1 C1 99.19(11)
O2 Mo1 C1 122.62(14)
O7 Mo1 C1 123.23(10)
O4 Mo1 C1 31.54(9)
O6 Mo1 C1 86.43(8)
O3 Mo1 C1 30.48(9)
C2 Mo1 C1 105.95(9)
O5 C1 O3 127.2(3)
O5 C1 O4 122.4(3)
O3 C1 O4 110.4(2)
O5 C1 Mo1 173.3(2)
O3 C1 Mo1 58.91(14)
O4 C1 Mo1 51.51(13)
C1 O3 Mo1 90.61(17)
C1 O4 Mo1 96.95(16)
O8 C2 O6 127.8(3)
O8 C2 O7 122.3(3)
O6 C2 O7 109.9(2)
O8 C2 Mo1 173.8(2)
O6 C2 Mo1 58.33(13)
O7 C2 Mo1 51.56(12)
C2 O6 Mo1 91.02(15)
C2 O7 Mo1 96.59(15)
P1 N1 P2 141.14(16)
N1 P1 C101 109.95(13)
N1 P1 C111 114.88(12)
C101 P1 C111 107.87(12)
N1 P1 C121 109.30(12)
C101 P1 C121 106.58(12)
C111 P1 C121 107.93(12)
C102 C101 C106 120.2(3)
C102 C101 P1 119.3(2)
C106 C101 P1 120.4(2)
C103 C102 C101 119.6(3)
C103 C102 H102 120.2
C101 C102 H102 120.2
C102 C103 C104 120.6(3)
C102 C103 H103 119.7
C104 C103 H103 119.7
C105 C104 C103 119.9(3)
C105 C104 H104 120.1
C103 C104 H104 120.1
C104 C105 C106 120.8(3)
C104 C105 H105 119.6
C106 C105 H105 119.6
C105 C106 C101 119.0(3)
C105 C106 H106 120.5
C101 C106 H106 120.5
C112 C111 C116 119.7(3)
C112 C111 P1 121.0(2)
C116 C111 P1 119.1(2)
C113 C112 C111 120.1(3)
C113 C112 H112 119.9
C111 C112 H112 119.9
C114 C113 C112 120.0(3)
C114 C113 H113 120.0
C112 C113 H113 120.0
C115 C114 C113 119.8(3)
C115 C114 H114 120.1
C113 C114 H114 120.1
C114 C115 C116 120.7(3)
C114 C115 H115 119.7
C116 C115 H115 119.7
C115 C116 C111 119.6(3)
C115 C116 H116 120.2
C111 C116 H116 120.2
C126 C121 C122 120.3(2)
C126 C121 P1 120.4(2)
C122 C121 P1 119.2(2)
C123 C122 C121 119.6(3)
C123 C122 H122 120.2
C121 C122 H122 120.2
C124 C123 C122 120.3(3)
C124 C123 H123 119.8
C122 C123 H123 119.8
C123 C124 C125 120.0(3)
C123 C124 H124 120.0
C125 C124 H124 120.0
C124 C125 C126 120.4(3)
C124 C125 H125 119.8
C126 C125 H125 119.8
C121 C126 C125 119.3(3)
C121 C126 H126 120.4
C125 C126 H126 120.4
N1 P2 C221 111.07(12)
N1 P2 C201 108.42(11)
C221 P2 C201 107.31(12)
N1 P2 C211 113.95(12)
C221 P2 C211 107.21(12)
C201 P2 C211 108.66(12)
C206 C201 C202 119.8(2)
C206 C201 P2 116.5(2)
C202 C201 P2 123.7(2)
C203 C202 C201 119.4(3)
C203 C202 H202 120.3
C201 C202 H202 120.3
C204 C203 C202 120.2(3)
C204 C203 H203 119.9
C202 C203 H203 119.9
C203 C204 C205 120.4(2)
C203 C204 H204 119.8
C205 C204 H204 119.8
C206 C205 C204 119.6(3)
C206 C205 H205 120.2
C204 C205 H205 120.2
C205 C206 C201 120.5(3)
C205 C206 H206 119.8
C201 C206 H206 119.8
C212 C211 C216 120.0(2)
C212 C211 P2 118.8(2)
C216 C211 P2 121.0(2)
C213 C212 C211 120.0(3)
C213 C212 H212 120.0
C211 C212 H212 120.0
C212 C213 C214 119.9(3)
C212 C213 H213 120.0
C214 C213 H213 120.0
C215 C214 C213 120.2(3)
C215 C214 H214 119.9
C213 C214 H214 119.9
C214 C215 C216 120.5(3)
C214 C215 H215 119.8
C216 C215 H215 119.8
C215 C216 C211 119.4(3)
C215 C216 H216 120.3
C211 C216 H216 120.3
C222 C221 C226 119.7(2)
C222 C221 P2 120.09(19)
C226 C221 P2 120.02(19)
C223 C222 C221 119.9(2)
C223 C222 H222 120.0
C221 C222 H222 120.0
C224 C223 C222 119.8(3)
C224 C223 H223 120.1
C222 C223 H223 120.1
C225 C224 C223 120.6(3)
C225 C224 H224 119.7
C223 C224 H224 119.7
C226 C225 C224 119.8(3)
C226 C225 H225 120.1
C224 C225 H225 120.1
C225 C226 C221 120.1(2)
C225 C226 H226 120.0
C221 C226 H226 120.0
P3 N2 P4 138.50(16)
N2 P3 C321 114.86(13)
N2 P3 C301 107.99(11)
C321 P3 C301 107.37(13)
N2 P3 C311 111.18(12)
C321 P3 C311 108.05(12)
C301 P3 C311 107.05(12)
C306 C301 C302 119.9(2)
C306 C301 P3 121.1(2)
C302 C301 P3 118.9(2)
C301 C302 C303 119.7(3)
C301 C302 H302 120.2
C303 C302 H302 120.2
C304 C303 C302 120.3(3)
C304 C303 H303 119.9
C302 C303 H303 119.9
C303 C304 C305 120.4(3)
C303 C304 H304 119.8
C305 C304 H304 119.8
C304 C305 C306 119.4(3)
C304 C305 H305 120.3
C306 C305 H305 120.3
C301 C306 C305 120.3(3)
C301 C306 H306 119.9
C305 C306 H306 119.9
C312 C311 C316 119.7(2)
C312 C311 P3 119.91(19)
C316 C311 P3 120.4(2)
C311 C312 C313 120.2(3)
C311 C312 H312 119.9
C313 C312 H312 119.9
C314 C313 C312 119.7(3)
C314 C313 H313 120.2
C312 C313 H313 120.2
C313 C314 C315 120.6(2)
C313 C314 H314 119.7
C315 C314 H314 119.7
C314 C315 C316 119.8(3)
C314 C315 H315 120.1
C316 C315 H315 120.1
C315 C316 C311 120.0(2)
C315 C316 H316 120.0
C311 C316 H316 120.0
C326 C321 C322 119.6(3)
C326 C321 P3 121.3(2)
C322 C321 P3 119.0(2)
C323 C322 C321 120.1(3)
C323 C322 H322 120.0
C321 C322 H322 120.0
C324 C323 C322 120.2(3)
C324 C323 H323 119.9
C322 C323 H323 119.9
C323 C324 C325 120.2(3)
C323 C324 H324 119.9
C325 C324 H324 119.9
C326 C325 C324 120.0(3)
C326 C325 H325 120.0
C324 C325 H325 120.0
C325 C326 C321 119.9(3)
C325 C326 H326 120.0
C321 C326 H326 120.0
N2 P4 C421 109.93(12)
N2 P4 C401 115.51(12)
C421 P4 C401 106.12(12)
N2 P4 C411 108.72(13)
C421 P4 C411 108.73(12)
C401 P4 C411 107.62(12)
C402 C401 C406 119.3(2)
C402 C401 P4 120.3(2)
C406 C401 P4 120.07(19)
C403 C402 C401 120.2(3)
C403 C402 H402 119.9
C401 C402 H402 119.9
C404 C403 C402 120.1(3)
C404 C403 H403 120.0
C402 C403 H403 120.0
C403 C404 C405 120.2(3)
C403 C404 H404 119.9
C405 C404 H404 119.9
C406 C405 C404 119.7(3)
C406 C405 H405 120.1
C404 C405 H405 120.1
C405 C406 C401 120.5(2)
C405 C406 H406 119.8
C401 C406 H406 119.8
C416 C411 C412 119.2(2)
C416 C411 P4 119.6(2)
C412 C411 P4 121.1(2)
C413 C412 C411 120.3(3)
C413 C412 H412 119.9
C411 C412 H412 119.9
C414 C413 C412 120.2(3)
C414 C413 H413 119.9
C412 C413 H413 119.9
C413 C414 C415 120.5(3)
C413 C414 H414 119.7
C415 C414 H414 119.7
C414 C415 C416 119.8(3)
C414 C415 H415 120.1
C416 C415 H415 120.1
C415 C416 C411 120.1(3)
C415 C416 H416 120.0
C411 C416 H416 120.0
C422 C421 C426 119.8(2)
C422 C421 P4 120.1(2)
C426 C421 P4 120.19(19)
C421 C422 C423 119.9(3)
C421 C422 H422 120.0
C423 C422 H422 120.0
C424 C423 C422 119.6(3)
C424 C423 H423 120.2
C422 C423 H423 120.2
C425 C424 C423 120.5(3)
C425 C424 H424 119.7
C423 C424 H424 119.7
C426 C425 C424 120.6(3)
C426 C425 H425 119.7
C424 C425 H425 119.7
C425 C426 C421 119.5(2)
C425 C426 H426 120.2
C421 C426 H426 120.2
N1S C1S C2S 179.3(5)
C1S C2S H2S1 109.5
C1S C2S H2S2 109.5
H2S1 C2S H2S2 109.5
C1S C2S H2S3 109.5
H2S1 C2S H2S3 109.5
H2S2 C2S H2S3 109.5
N2S C3S C4S 179.5(4)
C3S C4S H4S1 109.5
C3S C4S H4S2 109.5
H4S1 C4S H4S2 109.5
C3S C4S H4S3 109.5
H4S1 C4S H4S3 109.5
H4S2 C4S H4S3 109.5
N3S C5S C6S 178.6(4)
C5S C6S H6S1 109.5
C5S C6S H6S2 109.5
H6S1 C6S H6S2 109.5
C5S C6S H6S3 109.5
H6S1 C6S H6S3 109.5
H6S2 C6S H6S3 109.5
N4S C7S C8S 178.8(4)
C7S C8S H8S1 109.5
C7S C8S H8S2 109.5
H8S1 C8S H8S2 109.5
C7S C8S H8S3 109.5
H8S1 C8S H8S3 109.5
H8S2 C8S H8S3 109.5

loop_
_geom_bond_atom_site_label_1
_geom_bond_atom_site_label_2
_geom_bond_distance
Mo1 O1 1.695(2)
Mo1 O2 1.705(3)
Mo1 O7 2.0145(19)
Mo1 O4 2.024(2)
Mo1 O6 2.175(2)
Mo1 O3 2.198(2)
Mo1 C2 2.555(3)
Mo1 C1 2.566(3)
C1 O5 1.228(4)
C1 O3 1.302(4)
C1 O4 1.352(4)
C2 O8 1.223(3)
C2 O6 1.303(3)
C2 O7 1.358(3)
N1 P1 1.578(2)
N1 P2 1.582(2)
P1 C101 1.792(3)
P1 C111 1.792(3)
P1 C121 1.801(3)
C101 C102 1.398(4)
C101 C106 1.403(4)
C102 C103 1.387(4)
C102 H102 0.9500
C103 C104 1.391(5)
C103 H103 0.9500
C104 C105 1.382(5)
C104 H104 0.9500
C105 C106 1.398(4)
C105 H105 0.9500
C106 H106 0.9500
C111 C112 1.394(4)
C111 C116 1.401(4)
C112 C113 1.392(4)
C112 H112 0.9500
C113 C114 1.389(4)
C113 H113 0.9500
C114 C115 1.387(4)
C114 H114 0.9500
C115 C116 1.388(4)
C115 H115 0.9500
C116 H116 0.9500
C121 C126 1.397(4)
C121 C122 1.400(4)
C122 C123 1.396(4)
C122 H122 0.9500
C123 C124 1.385(4)
C123 H123 0.9500
C124 C125 1.395(5)
C124 H124 0.9500
C125 C126 1.398(4)
C125 H125 0.9500
C126 H126 0.9500
P2 C221 1.788(3)
P2 C201 1.792(2)
P2 C211 1.795(3)
C201 C206 1.393(4)
C201 C202 1.398(4)
C202 C203 1.398(4)
C202 H202 0.9500
C203 C204 1.384(4)
C203 H203 0.9500
C204 C205 1.390(4)
C204 H204 0.9500
C205 C206 1.387(4)
C205 H205 0.9500
C206 H206 0.9500
C211 C212 1.395(4)
C211 C216 1.403(4)
C212 C213 1.391(4)
C212 H212 0.9500
C213 C214 1.392(4)
C213 H213 0.9500
C214 C215 1.386(5)
C214 H214 0.9500
C215 C216 1.391(4)
C215 H215 0.9500
C216 H216 0.9500
C221 C222 1.400(3)
C221 C226 1.402(3)
C222 C223 1.393(4)
C222 H222 0.9500
C223 C224 1.392(4)
C223 H223 0.9500
C224 C225 1.391(4)
C224 H224 0.9500
C225 C226 1.388(4)
C225 H225 0.9500
C226 H226 0.9500
N2 P3 1.582(2)
N2 P4 1.588(2)
P3 C321 1.795(3)
P3 C301 1.796(2)
P3 C311 1.803(3)
C301 C306 1.390(4)
C301 C302 1.391(4)
C302 C303 1.394(4)
C302 H302 0.9500
C303 C304 1.381(4)
C303 H303 0.9500
C304 C305 1.390(4)
C304 H304 0.9500
C305 C306 1.397(4)
C305 H305 0.9500
C306 H306 0.9500
C311 C312 1.393(4)
C311 C316 1.399(4)
C312 C313 1.395(4)
C312 H312 0.9500
C313 C314 1.385(4)
C313 H313 0.9500
C314 C315 1.391(4)
C314 H314 0.9500
C315 C316 1.392(4)
C315 H315 0.9500
C316 H316 0.9500
C321 C326 1.396(4)
C321 C322 1.403(4)
C322 C323 1.389(4)
C322 H322 0.9500
C323 C324 1.383(5)
C323 H323 0.9500
C324 C325 1.396(5)
C324 H324 0.9500
C325 C326 1.393(4)
C325 H325 0.9500
C326 H326 0.9500
P4 C421 1.792(3)
P4 C401 1.792(3)
P4 C411 1.796(3)
C401 C402 1.394(4)
C401 C406 1.401(4)
C402 C403 1.391(4)
C402 H402 0.9500
C403 C404 1.389(5)
C403 H403 0.9500
C404 C405 1.394(4)
C404 H404 0.9500
C405 C406 1.388(4)
C405 H405 0.9500
C406 H406 0.9500
C411 C416 1.400(4)
C411 C412 1.405(4)
C412 C413 1.383(4)
C412 H412 0.9500
C413 C414 1.383(4)
C413 H413 0.9500
C414 C415 1.392(4)
C414 H414 0.9500
C415 C416 1.392(4)
C415 H415 0.9500
C416 H416 0.9500
C421 C422 1.397(3)
C421 C426 1.408(4)
C422 C423 1.401(4)
C422 H422 0.9500
C423 C424 1.387(4)
C423 H423 0.9500
C424 C425 1.386(4)
C424 H424 0.9500
C425 C426 1.384(4)
C425 H425 0.9500
C426 H426 0.9500
N1S C1S 1.158(7)
C1S C2S 1.442(8)
C2S H2S1 0.9800
C2S H2S2 0.9800
C2S H2S3 0.9800
N2S C3S 1.139(5)
C3S C4S 1.445(5)
C4S H4S1 0.9800
C4S H4S2 0.9800
C4S H4S3 0.9800
N3S C5S 1.142(5)
C5S C6S 1.442(5)
C6S H6S1 0.9800
C6S H6S2 0.9800
C6S H6S3 0.9800
N4S C7S 1.134(5)
C7S C8S 1.460(5)
C8S H8S1 0.9800
C8S H8S2 0.9800
C8S H8S3 0.9800
